data_7014436
loop_
_publ_author_name
'Boonmak, Jaursup'
'Nakano, Motohiro'
'Youngme, Sujittra'

_publ_section_title
;
 Structural diversity and magnetic properties in 1D and 2D
 azido-bridged cobalt(II) complexes with 1,2-bis(2-pyridyl)ethylene.
;
_journal_issue 6
_journal_name_full 'Dalton transactions (Cambridge, England : 2003)'
_journal_page_first 1254
_journal_page_last 1260
_journal_paper_doi 10.1039/c0dt00853b
_journal_volume 40
_journal_year 2011
_chemical_formula_sum 'C36 H34 Co3 N24 O2'
_chemical_formula_weight 1011.66
_chemical_name_common
;
diaqua hexaazido bis(1,2-bis(2-pyridyl)ethylene)
tricobalt(ii)(1,2-bis(2-pyridyl)ethylene)
;
_chemical_name_systematic
;
diaqua hexaazido bis(1,2-bis(2-pyridyl)ethylene)
tricobalt(II)(1,2-bis(2-pyridyl)ethylene)
;
_space_group_IT_number 2
_symmetry_cell_setting triclinic
_symmetry_space_group_name_Hall '-P 1'
_symmetry_space_group_name_H-M 'P -1'
_atom_sites_solution_hydrogens geom
_atom_sites_solution_primary direct
_atom_sites_solution_secondary difmap
_audit_creation_method SHELXL-97
_cell_angle_alpha 117.61(3)
_cell_angle_beta 100.91(3)
_cell_angle_gamma 96.17(3)
_cell_formula_units_Z 1
_cell_length_a 8.8038(18)
_cell_length_b 11.541(2)
_cell_length_c 12.422(3)
_cell_measurement_reflns_used 7187
_cell_measurement_temperature 123(2)
_cell_measurement_theta_max 27.47
_cell_measurement_theta_min 3.09
_cell_volume 1070.2(6)
_computing_cell_refinement process-auto
_computing_data_collection 'process-auto(Rigaku, 1998)'
_computing_data_reduction 'CRYSTAL STRUCTURE (Rigaku/MSC, 2006)'
_computing_molecular_graphics SHELXTL
_computing_publication_material SHELXTL
_computing_structure_refinement 'SHELXL-97 (Sheldrick, 1997)'
_computing_structure_solution 'SHELXS-97 (Sheldrick, 1990)'
_diffrn_ambient_temperature 123(2)
_diffrn_measured_fraction_theta_full 0.989
_diffrn_measured_fraction_theta_max 0.989
_diffrn_measurement_device_type
;
Rigaku RAXIS-RAPID
;
_diffrn_measurement_method 'omega scans'
_diffrn_radiation_monochromator graphite
_diffrn_radiation_source 'fine-focus sealed tube'
_diffrn_radiation_type MoK\a
_diffrn_radiation_wavelength 0.71073
_diffrn_reflns_av_R_equivalents 0.0501
_diffrn_reflns_av_sigmaI/netI 0.0651
_diffrn_reflns_limit_h_max 11
_diffrn_reflns_limit_h_min -10
_diffrn_reflns_limit_k_max 14
_diffrn_reflns_limit_k_min -14
_diffrn_reflns_limit_l_max 16
_diffrn_reflns_limit_l_min -16
_diffrn_reflns_number 10327
_diffrn_reflns_theta_full 27.47
_diffrn_reflns_theta_max 27.47
_diffrn_reflns_theta_min 3.09
_exptl_absorpt_coefficient_mu 1.215
_exptl_absorpt_correction_T_max 1.0000
_exptl_absorpt_correction_T_min 0.687670
_exptl_absorpt_correction_type multi-scan
_exptl_absorpt_process_details
;
Higashi, T. (1995). Program for Absorption Correction.
Rigaku Corporation, Tokyo, Japan.
;
_exptl_crystal_colour blue
_exptl_crystal_density_diffrn 1.570
_exptl_crystal_density_method 'not measured'
_exptl_crystal_description rod
_exptl_crystal_F_000 515
_exptl_crystal_size_max 0.60
_exptl_crystal_size_mid 0.15
_exptl_crystal_size_min 0.10
_refine_diff_density_max 0.920
_refine_diff_density_min -1.743
_refine_diff_density_rms 0.144
_refine_ls_extinction_method none
_refine_ls_goodness_of_fit_ref 1.184
_refine_ls_hydrogen_treatment mixed
_refine_ls_matrix_type full
_refine_ls_number_parameters 303
_refine_ls_number_reflns 4790
_refine_ls_number_restraints 3
_refine_ls_restrained_S_all 1.184
_refine_ls_R_factor_all 0.0651
_refine_ls_R_factor_gt 0.0479
_refine_ls_shift/su_max 0.000
_refine_ls_shift/su_mean 0.000
_refine_ls_structure_factor_coef Fsqd
_refine_ls_weighting_details 'calc w=1/[\s^2^(Fo^2^)+(0.0609P)^2^+1.6407P] where P=(Fo^2^+2Fc^2^)/3'
_refine_ls_weighting_scheme calc
_refine_ls_wR_factor_gt 0.1153
_refine_ls_wR_factor_ref 0.1560
_reflns_number_gt 3817
_reflns_number_total 4790
_reflns_threshold_expression >2sigma(I)
_cod_data_source_file C0DT00853B.TXT
_cod_data_source_block Cpd_1
_cod_original_cell_volume 1070.1(6)
_cod_original_sg_symbol_H-M P-1
_cod_database_code 7014436

loop_
_symmetry_equiv_pos_as_xyz
'x, y, z'
'-x, -y, -z'

loop_
_atom_site_label
_atom_site_type_symbol
_atom_site_fract_x
_atom_site_fract_y
_atom_site_fract_z
_atom_site_U_iso_or_equiv
_atom_site_adp_type
_atom_site_occupancy
_atom_site_symmetry_multiplicity
_atom_site_calc_flag
_atom_site_refinement_flags
_atom_site_disorder_assembly
_atom_site_disorder_group
Co1 Co 0.37667(5) 0.08731(4) 0.55308(4) 0.01578(16) Uani 1 1 d . . .
Co2 Co 0.0000 0.0000 0.5000 0.01469(18) Uani 1 2 d S . .
N1 N 0.1654(3) 0.1390(3) 0.4869(3) 0.0164(6) Uani 1 1 d . . .
N2 N 0.1504(4) 0.1700(3) 0.4057(3) 0.0216(7) Uani 1 1 d . . .
N3 N 0.1386(5) 0.2025(4) 0.3304(4) 0.0400(9) Uani 1 1 d . . .
N4 N 0.2201(4) -0.0235(3) 0.5884(3) 0.0182(6) Uani 1 1 d . . .
N5 N 0.2545(4) -0.0873(3) 0.6402(3) 0.0206(7) Uani 1 1 d . . .
N6 N 0.2876(4) -0.1479(4) 0.6894(4) 0.0336(8) Uani 1 1 d . . .
N7 N 0.4248(3) -0.0207(3) 0.3848(3) 0.0164(6) Uani 1 1 d . . .
N8 N 0.3390(4) -0.0611(3) 0.2804(3) 0.0193(6) Uani 1 1 d . . .
N9 N 0.2610(4) -0.1004(3) 0.1800(3) 0.0295(8) Uani 1 1 d . . .
N10 N 0.5058(4) 0.2837(3) 0.6259(3) 0.0195(6) Uani 1 1 d . . .
N11 N 0.1961(4) 0.1655(3) 0.8840(3) 0.0216(7) Uani 1 1 d . . .
N12 N 0.0345(5) 0.4111(3) 0.7387(3) 0.0299(8) Uani 1 1 d . . .
C1 C 0.5373(4) 0.3155(4) 0.5393(4) 0.0225(8) Uani 1 1 d . . .
H1 H 0.4966 0.2523 0.4542 0.027 Uiso 1 1 calc R . .
C2 C 0.6279(5) 0.4389(4) 0.5729(4) 0.0249(8) Uani 1 1 d . . .
H2 H 0.6479 0.4577 0.5111 0.030 Uiso 1 1 calc R . .
C3 C 0.6882(5) 0.5338(4) 0.6991(4) 0.0282(9) Uani 1 1 d . . .
H3 H 0.7480 0.6177 0.7236 0.034 Uiso 1 1 calc R . .
C4 C 0.6581(5) 0.5016(4) 0.7882(4) 0.0252(8) Uani 1 1 d . . .
H4 H 0.6989 0.5637 0.8737 0.030 Uiso 1 1 calc R . .
C5 C 0.5666(4) 0.3759(4) 0.7501(3) 0.0208(7) Uani 1 1 d . . .
C6 C 0.5317(5) 0.3384(4) 0.8422(3) 0.0225(8) Uani 1 1 d . . .
H6 H 0.6112 0.3662 0.9157 0.027 Uiso 1 1 calc R . .
C7 C 0.3922(5) 0.2668(4) 0.8257(3) 0.0209(8) Uani 1 1 d . . .
H7 H 0.3116 0.2486 0.7560 0.025 Uiso 1 1 calc R . .
C8 C 0.3513(5) 0.2130(4) 0.9058(3) 0.0218(8) Uani 1 1 d . . .
C9 C 0.4673(5) 0.2061(4) 0.9965(4) 0.0295(9) Uani 1 1 d . . .
H9 H 0.5744 0.2371 1.0086 0.035 Uiso 1 1 calc R . .
C10 C 0.4204(6) 0.1530(4) 1.0671(4) 0.0336(10) Uani 1 1 d . . .
H10 H 0.4951 0.1490 1.1285 0.040 Uiso 1 1 calc R . .
C11 C 0.2597(5) 0.1055(4) 1.0451(4) 0.0326(10) Uani 1 1 d . . .
H11 H 0.2248 0.0698 1.0919 0.039 Uiso 1 1 calc R . .
C12 C 0.1522(5) 0.1123(4) 0.9524(4) 0.0261(8) Uani 1 1 d . . .
H12 H 0.0448 0.0786 0.9368 0.031 Uiso 1 1 calc R . .
C13 C 0.0658(6) 0.4475(4) 0.6553(4) 0.0357(10) Uani 1 1 d . . .
H13 H 0.0576 0.3804 0.5738 0.043 Uiso 1 1 calc R . .
C14 C 0.1093(5) 0.5793(4) 0.6847(4) 0.0307(9) Uani 1 1 d . . .
H14 H 0.1327 0.6005 0.6251 0.037 Uiso 1 1 calc R . .
C15 C 0.0841(5) 0.6437(4) 0.8914(4) 0.0236(8) Uani 1 1 d . . .
H15 H 0.0892 0.7096 0.9728 0.028 Uiso 1 1 calc R . .
C16 C 0.0426(5) 0.5083(4) 0.8560(4) 0.0228(8) Uani 1 1 d . . .
C18 C 0.1174(5) 0.6795(4) 0.8052(4) 0.0266(8) Uani 1 1 d . . .
H18 H 0.1449 0.7694 0.8276 0.032 Uiso 1 1 calc R . .
C17 C 0.0020(5) 0.4612(4) 0.9405(4) 0.0244(8) Uani 1 1 d . . .
H17 H -0.0234 0.3689 0.9083 0.029 Uiso 1 1 calc R . .
O1 O -0.0169(3) 0.1446(2) 0.6730(2) 0.0190(5) Uani 1 1 d D . .
H1B H -0.009(6) 0.236(3) 0.694(4) 0.049(15) Uiso 1 1 d D . .
H1A H 0.046(5) 0.147(5) 0.743(4) 0.047(15) Uiso 1 1 d D . .

loop_
_atom_site_aniso_label
_atom_site_aniso_U_11
_atom_site_aniso_U_22
_atom_site_aniso_U_33
_atom_site_aniso_U_23
_atom_site_aniso_U_13
_atom_site_aniso_U_12
Co1 0.0176(3) 0.0138(3) 0.0140(3) 0.0063(2) 0.0033(2) 0.00042(18)
Co2 0.0158(3) 0.0132(3) 0.0138(3) 0.0067(3) 0.0026(3) 0.0007(2)
N1 0.0143(13) 0.0165(14) 0.0197(15) 0.0111(12) 0.0009(12) 0.0051(11)
N2 0.0211(15) 0.0216(16) 0.0235(16) 0.0134(14) 0.0045(14) 0.0021(12)
N3 0.040(2) 0.057(3) 0.047(2) 0.043(2) 0.0147(19) 0.0162(19)
N4 0.0186(14) 0.0206(15) 0.0176(15) 0.0130(13) -0.0003(12) 0.0055(12)
N5 0.0220(16) 0.0201(15) 0.0181(15) 0.0098(13) 0.0031(13) 0.0005(12)
N6 0.037(2) 0.038(2) 0.044(2) 0.0316(19) 0.0164(18) 0.0126(16)
N7 0.0118(13) 0.0221(15) 0.0157(14) 0.0098(12) 0.0015(12) 0.0074(11)
N8 0.0247(16) 0.0175(15) 0.0137(15) 0.0067(12) 0.0040(13) 0.0042(12)
N9 0.0326(19) 0.0315(19) 0.0187(17) 0.0090(15) 0.0046(15) 0.0062(15)
N10 0.0224(15) 0.0153(14) 0.0180(15) 0.0069(12) 0.0046(13) 0.0009(12)
N11 0.0214(15) 0.0234(16) 0.0193(15) 0.0108(13) 0.0042(13) 0.0037(12)
N12 0.053(2) 0.0180(16) 0.0186(16) 0.0088(14) 0.0095(16) 0.0096(15)
C1 0.0201(17) 0.0245(19) 0.0210(18) 0.0121(16) 0.0020(15) 0.0003(15)
C2 0.0229(18) 0.028(2) 0.029(2) 0.0193(18) 0.0059(17) 0.0038(16)
C3 0.0246(19) 0.0197(19) 0.038(2) 0.0156(18) 0.0041(18) -0.0024(15)
C4 0.0234(19) 0.0186(18) 0.027(2) 0.0080(16) 0.0032(17) 0.0005(15)
C5 0.0193(17) 0.0186(17) 0.0212(18) 0.0090(15) 0.0015(15) 0.0021(14)
C6 0.0282(19) 0.0179(17) 0.0167(17) 0.0061(15) 0.0025(15) 0.0045(15)
C7 0.0261(19) 0.0179(17) 0.0133(17) 0.0055(14) 0.0010(15) 0.0029(14)
C8 0.0284(19) 0.0184(17) 0.0168(17) 0.0073(15) 0.0065(16) 0.0047(15)
C9 0.028(2) 0.035(2) 0.022(2) 0.0147(18) 0.0016(17) 0.0005(17)
C10 0.041(2) 0.040(2) 0.022(2) 0.0194(19) 0.0020(19) 0.008(2)
C11 0.042(2) 0.036(2) 0.029(2) 0.0227(19) 0.014(2) 0.0072(19)
C12 0.0254(19) 0.029(2) 0.026(2) 0.0164(18) 0.0054(17) 0.0031(16)
C13 0.064(3) 0.027(2) 0.024(2) 0.0147(18) 0.020(2) 0.018(2)
C14 0.043(2) 0.031(2) 0.028(2) 0.0194(19) 0.019(2) 0.0113(19)
C15 0.029(2) 0.0199(18) 0.0178(18) 0.0084(15) 0.0012(16) 0.0023(15)
C16 0.0248(18) 0.0210(18) 0.0212(18) 0.0103(15) 0.0059(16) 0.0015(15)
C18 0.029(2) 0.0205(19) 0.031(2) 0.0150(17) 0.0064(18) 0.0033(15)
C17 0.033(2) 0.0170(17) 0.0203(18) 0.0083(15) 0.0058(16) 0.0004(15)
O1 0.0234(13) 0.0161(12) 0.0151(12) 0.0064(10) 0.0041(11) 0.0031(10)

loop_
_atom_type_symbol
_atom_type_description
_atom_type_scat_dispersion_real
_atom_type_scat_dispersion_imag
_atom_type_scat_source
C C 0.0033 0.0016 'International Tables Vol C Tables 4.2.6.8 and 6.1.1.4'
H H 0.0000 0.0000 'International Tables Vol C Tables 4.2.6.8 and 6.1.1.4'
N N 0.0061 0.0033 'International Tables Vol C Tables 4.2.6.8 and 6.1.1.4'
O O 0.0106 0.0060 'International Tables Vol C Tables 4.2.6.8 and 6.1.1.4'
Co Co 0.3494 0.9721 'International Tables Vol C Tables 4.2.6.8 and 6.1.1.4'

loop_
_geom_angle_atom_site_label_1
_geom_angle_atom_site_label_2
_geom_angle_atom_site_label_3
_geom_angle
_geom_angle_site_symmetry_1
_geom_angle_site_symmetry_3
_geom_angle_publ_flag
N4 Co1 N7 112.86(13) . . ?
N4 Co1 N10 142.28(12) . . ?
N7 Co1 N10 104.78(12) . . ?
N4 Co1 N7 93.85(12) . 2_656 ?
N7 Co1 N7 80.94(13) . 2_656 ?
N10 Co1 N7 94.38(12) . 2_656 ?
N4 Co1 N1 82.00(12) . . ?
N7 Co1 N1 98.66(12) . . ?
N10 Co1 N1 90.22(12) . . ?
N7 Co1 N1 175.34(11) 2_656 . ?
O1 Co2 O1 180.000(1) 2_556 . ?
O1 Co2 N1 92.50(11) 2_556 2_556 ?
O1 Co2 N1 87.50(11) . 2_556 ?
O1 Co2 N1 87.50(11) 2_556 . ?
O1 Co2 N1 92.50(11) . . ?
N1 Co2 N1 180.000(1) 2_556 . ?
O1 Co2 N4 89.10(12) 2_556 . ?
O1 Co2 N4 90.90(12) . . ?
N1 Co2 N4 100.50(11) 2_556 . ?
N1 Co2 N4 79.50(11) . . ?
O1 Co2 N4 90.90(12) 2_556 2_556 ?
O1 Co2 N4 89.10(12) . 2_556 ?
N1 Co2 N4 79.50(11) 2_556 2_556 ?
N1 Co2 N4 100.50(11) . 2_556 ?
N4 Co2 N4 180.0 . 2_556 ?
N2 N1 Co2 127.4(2) . . ?
N2 N1 Co1 122.9(2) . . ?
Co2 N1 Co1 97.09(12) . . ?
N3 N2 N1 178.3(4) . . ?
N5 N4 Co1 125.3(3) . . ?
N5 N4 Co2 134.2(3) . . ?
Co1 N4 Co2 100.37(12) . . ?
N6 N5 N4 179.8(4) . . ?
N8 N7 Co1 127.5(2) . . ?
N8 N7 Co1 130.9(2) . 2_656 ?
Co1 N7 Co1 99.06(13) . 2_656 ?
N9 N8 N7 178.1(4) . . ?
C1 N10 C5 118.6(3) . . ?
C1 N10 Co1 115.5(2) . . ?
C5 N10 Co1 125.8(2) . . ?
C8 N11 C12 118.5(3) . . ?
C13 N12 C16 118.4(3) . . ?
N10 C1 C2 122.4(4) . . ?
N10 C1 H1 118.8 . . ?
C2 C1 H1 118.8 . . ?
C3 C2 C1 119.3(4) . . ?
C3 C2 H2 120.4 . . ?
C1 C2 H2 120.4 . . ?
C4 C3 C2 118.8(3) . . ?
C4 C3 H3 120.6 . . ?
C2 C3 H3 120.6 . . ?
C3 C4 C5 120.0(4) . . ?
C3 C4 H4 120.0 . . ?
C5 C4 H4 120.0 . . ?
N10 C5 C4 121.1(3) . . ?
N10 C5 C6 117.5(3) . . ?
C4 C5 C6 121.5(3) . . ?
C7 C6 C5 123.2(4) . . ?
C7 C6 H6 118.4 . . ?
C5 C6 H6 118.4 . . ?
C6 C7 C8 127.1(4) . . ?
C6 C7 H7 116.5 . . ?
C8 C7 H7 116.5 . . ?
N11 C8 C9 121.5(3) . . ?
N11 C8 C7 116.0(3) . . ?
C9 C8 C7 122.5(4) . . ?
C10 C9 C8 119.3(4) . . ?
C10 C9 H9 120.3 . . ?
C8 C9 H9 120.3 . . ?
C9 C10 C11 118.8(4) . . ?
C9 C10 H10 120.6 . . ?
C11 C10 H10 120.6 . . ?
C12 C11 C10 118.9(4) . . ?
C12 C11 H11 120.6 . . ?
C10 C11 H11 120.6 . . ?
N11 C12 C11 122.9(4) . . ?
N11 C12 H12 118.5 . . ?
C11 C12 H12 118.5 . . ?
N12 C13 C14 123.3(4) . . ?
N12 C13 H13 118.3 . . ?
C14 C13 H13 118.3 . . ?
C13 C14 C18 118.4(4) . . ?
C13 C14 H14 120.8 . . ?
C18 C14 H14 120.8 . . ?
C18 C15 C16 119.8(4) . . ?
C18 C15 H15 120.1 . . ?
C16 C15 H15 120.1 . . ?
N12 C16 C15 121.2(3) . . ?
N12 C16 C17 115.4(3) . . ?
C15 C16 C17 123.4(3) . . ?
C15 C18 C14 118.9(4) . . ?
C15 C18 H18 120.6 . . ?
C14 C18 H18 120.6 . . ?
C17 C17 C16 126.0(5) 2_567 . ?
C17 C17 H17 117.0 2_567 . ?
C16 C17 H17 117.0 . . ?
Co2 O1 H1B 122(3) . . ?
Co2 O1 H1A 116(3) . . ?
H1B O1 H1A 105(3) . . ?

loop_
_geom_bond_atom_site_label_1
_geom_bond_atom_site_label_2
_geom_bond_distance
_geom_bond_site_symmetry_2
_geom_bond_publ_flag
Co1 N4 2.025(3) . ?
Co1 N7 2.034(3) . ?
Co1 N10 2.098(3) . ?
Co1 N7 2.138(3) 2_656 ?
Co1 N1 2.146(3) . ?
Co2 O1 2.068(3) 2_556 ?
Co2 O1 2.068(3) . ?
Co2 N1 2.133(3) 2_556 ?
Co2 N1 2.133(3) . ?
Co2 N4 2.149(3) . ?
Co2 N4 2.149(3) 2_556 ?
N1 N2 1.207(4) . ?
N2 N3 1.151(5) . ?
N4 N5 1.208(4) . ?
N5 N6 1.149(5) . ?
N7 N8 1.209(4) . ?
N7 Co1 2.138(3) 2_656 ?
N8 N9 1.148(4) . ?
N10 C1 1.351(5) . ?
N10 C5 1.357(5) . ?
N11 C8 1.342(5) . ?
N11 C12 1.344(5) . ?
N12 C13 1.346(5) . ?
N12 C16 1.346(5) . ?
C1 C2 1.385(5) . ?
C1 H1 0.9300 . ?
C2 C3 1.382(6) . ?
C2 H2 0.9300 . ?
C3 C4 1.380(6) . ?
C3 H3 0.9300 . ?
C4 C5 1.395(5) . ?
C4 H4 0.9300 . ?
C5 C6 1.467(5) . ?
C6 C7 1.328(5) . ?
C6 H6 0.9300 . ?
C7 C8 1.471(5) . ?
C7 H7 0.9300 . ?
C8 C9 1.408(6) . ?
C9 C10 1.377(6) . ?
C9 H9 0.9300 . ?
C10 C11 1.387(6) . ?
C10 H10 0.9300 . ?
C11 C12 1.383(6) . ?
C11 H11 0.9300 . ?
C12 H12 0.9300 . ?
C13 C14 1.379(6) . ?
C13 H13 0.9300 . ?
C14 C18 1.385(6) . ?
C14 H14 0.9300 . ?
C15 C18 1.382(5) . ?
C15 C16 1.395(5) . ?
C15 H15 0.9300 . ?
C16 C17 1.468(5) . ?
C18 H18 0.9300 . ?
C17 C17 1.338(7) 2_567 ?
C17 H17 0.9300 . ?
O1 H1B 0.95(3) . ?
O1 H1A 0.93(3) . ?
